data_1548130
loop_
_publ_author_name
'Wu, Yang'
'Yuan, Chunhao'
'Wang, Chang'
'Mao, Biming'
'Jia, Hao'
'Gao, Xing'
'Liao, Jianning'
'Jiang, Feng'
'Zhou, Leijie'
'Wang, Qijun'
'Guo, Hongchao'

_publ_section_title
;
 Palladium-Catalyzed [5 + 2] Cycloaddition of Vinyloxiranes with
 Sulfamate-Derived Cyclic Imines To Construct 1,3-Oxazepine Heterocycles.
;
_journal_issue 23
_journal_name_full 'Organic letters'
_journal_page_first 6268
_journal_page_last 6271
_journal_paper_doi 10.1021/acs.orglett.7b02704
_journal_volume 19
_journal_year 2017
_chemical_absolute_configuration unk
_chemical_formula_moiety 'C12 H13 N O4 S'
_chemical_formula_sum 'C12 H13 N O4 S'
_chemical_formula_weight 267.29
_space_group_crystal_system orthorhombic
_space_group_IT_number 19
_space_group_name_Hall 'P 2ac 2ab'
_space_group_name_H-M_alt 'P 21 21 21'
_symmetry_space_group_name_Hall 'P 2ac 2ab'
_symmetry_space_group_name_H-M 'P 21 21 21'
_atom_sites_solution_hydrogens geom
_atom_sites_solution_primary dual
_audit_creation_date 2017-05-25
_audit_creation_method
;
Olex2 1.2
(compiled 2017.03.28 svn.r3405 for OlexSys, GUI svn.r5337)
;
_audit_update_record
;
????
;
_cell_angle_alpha 90
_cell_angle_beta 90
_cell_angle_gamma 90
_cell_formula_units_Z 4
_cell_length_a 5.7561(12)
_cell_length_b 10.135(2)
_cell_length_c 20.636(4)
_cell_measurement_reflns_used 3553
_cell_measurement_temperature 173(2)
_cell_measurement_theta_max 27.4785
_cell_measurement_theta_min 1.9737
_cell_volume 1203.9(4)
_computing_cell_refinement 'CrystalClear-SM Expert 2.0 r4 (Rigaku, 2009)'
_computing_data_collection 'CrystalClear-SM Expert 2.0 r4 (Rigaku, 2009)'
_computing_data_reduction 'CrystalClear-SM Expert 2.0 r4 (Rigaku, 2009)'
_computing_molecular_graphics 'Olex2 (Dolomanov et al., 2009)'
_computing_publication_material 'CIFTAB (Sheldrick, 2013)'
_computing_structure_refinement 'ShelXL (Sheldrick, 2015)'
_computing_structure_solution 'ShelXT (Sheldrick, 2015)'
_diffrn_ambient_temperature 173(2)
_diffrn_measured_fraction_theta_full 0.992
_diffrn_measured_fraction_theta_max 0.993
_diffrn_measurement_device_type 'Rigaku Saturn724+ (2x2 bin mode)'
_diffrn_measurement_method 'profile data from \w-scans'
_diffrn_radiation_monochromator 'Graphite Monochromator'
_diffrn_radiation_type MoK\a
_diffrn_radiation_wavelength 0.71073
_diffrn_reflns_av_R_equivalents 0.1069
_diffrn_reflns_av_unetI/netI 0.0890
_diffrn_reflns_Laue_measured_fraction_full 0.992
_diffrn_reflns_Laue_measured_fraction_max 0.993
_diffrn_reflns_limit_h_max 7
_diffrn_reflns_limit_h_min -6
_diffrn_reflns_limit_k_max 13
_diffrn_reflns_limit_k_min -13
_diffrn_reflns_limit_l_max 26
_diffrn_reflns_limit_l_min -26
_diffrn_reflns_number 8693
_diffrn_reflns_point_group_measured_fraction_full 0.992
_diffrn_reflns_point_group_measured_fraction_max 0.993
_diffrn_reflns_theta_full 25.242
_diffrn_reflns_theta_max 27.478
_diffrn_reflns_theta_min 3.580
_diffrn_source 'Sealed Tube'
_exptl_absorpt_coefficient_mu 0.275
_exptl_absorpt_correction_T_max 1.0000
_exptl_absorpt_correction_T_min 0.6145
_exptl_absorpt_correction_type multi-scan
_exptl_absorpt_process_details 'CrystalClear-SM Expert 2.0 r4 (Rigaku, 2009)'
_exptl_crystal_colour Colorless
_exptl_crystal_density_diffrn 1.475
_exptl_crystal_description Plate
_exptl_crystal_F_000 560
_exptl_crystal_size_max 0.416
_exptl_crystal_size_mid 0.192
_exptl_crystal_size_min 0.036
_refine_diff_density_max 0.312
_refine_diff_density_min -0.340
_refine_diff_density_rms 0.068
_refine_ls_abs_structure_details
;
 Flack x determined using 729 quotients [(I+)-(I-)]/[(I+)+(I-)]
 (Parsons, Flack and Wagner, Acta Cryst. B69 (2013) 249-259).
;
_refine_ls_abs_structure_Flack 0.23(7)
_refine_ls_extinction_method none
_refine_ls_goodness_of_fit_ref 1.122
_refine_ls_hydrogen_treatment constr
_refine_ls_matrix_type full
_refine_ls_number_parameters 164
_refine_ls_number_reflns 2747
_refine_ls_number_restraints 0
_refine_ls_restrained_S_all 1.122
_refine_ls_R_factor_all 0.0799
_refine_ls_R_factor_gt 0.0587
_refine_ls_shift/su_max 0.000
_refine_ls_shift/su_mean 0.000
_refine_ls_structure_factor_coef Fsqd
_refine_ls_weighting_details 'w=1/[\s^2^(Fo^2^)+(0.0156P)^2^+0.7633P] where P=(Fo^2^+2Fc^2^)/3'
_refine_ls_weighting_scheme calc
_refine_ls_wR_factor_gt 0.1004
_refine_ls_wR_factor_ref 0.1081
_reflns_Friedel_coverage 0.700
_reflns_Friedel_fraction_full 0.992
_reflns_Friedel_fraction_max 0.993
_reflns_number_gt 2481
_reflns_number_total 2747
_reflns_threshold_expression 'I > 2\s(I)'
_cod_data_source_file ol7b02704_si_003.cif
_cod_data_source_block sa5103a
_cod_depositor_comments
;
The following automatic conversions were performed:

'_exptl_absorpt_correction_type' value 'Multi-scan' changed to
'multi-scan' according to
/home/data/users/saulius/crontab/automatic-downloads/rss-feeds/ACS/lib/dictionaries/cif_core.dic
dictionary named 'cif_core.dic' version 2.4.2 from 2011-04-26.

Automatic conversion script
Id: cif_fix_values 4973 2017-02-22 13:04:09Z antanas 

 Adding full bibliography for 1548127--1548130.cif.
;
_cod_database_code 1548130
_shelx_shelxl_version_number 2016/6
_shelx_space_group_comment
;
The symmetry employed for this shelxl refinement is uniquely defined
by the following loop, which should always be used as a source of
symmetry information in preference to the above space-group names.
They are only intended as comments.
;
_olex2_refinement_description
;
1. Fixed Uiso
 At 1.2 times of:
  All C(H) groups, All C(H,H) groups
 At 1.5 times of:
  All C(H,H,H) groups
2.a Ternary CH refined with riding coordinates:
 C3(H3), C5(H5)
2.b Secondary CH2 refined with riding coordinates:
 C4(H4A,H4B)
2.c Aromatic/amide H refined with riding coordinates:
 C6(H6), C8(H8), C10(H10), C11(H11)
2.d X=CH2 refined with riding coordinates:
 C7(H7A,H7B)
2.e Idealised Me refined as rotating group:
 C12(H12A,H12B,H12C)
;
_olex2_submission_special_instructions 'No special instructions were received'

loop_
_space_group_symop_operation_xyz
'x, y, z'
'-x+1/2, -y, z+1/2'
'-x, y+1/2, -z+1/2'
'x+1/2, -y+1/2, -z'

loop_
_atom_site_label
_atom_site_type_symbol
_atom_site_fract_x
_atom_site_fract_y
_atom_site_fract_z
_atom_site_U_iso_or_equiv
_atom_site_adp_type
_atom_site_occupancy
_atom_site_site_symmetry_order
_atom_site_calc_flag
_atom_site_refinement_flags_posn
S1 S 0.16783(18) 0.10306(10) 0.35249(5) 0.0278(2) Uani 1 1 d .
O1 O 0.3260(5) 0.0284(3) 0.39082(14) 0.0345(7) Uani 1 1 d .
O2 O -0.0266(5) 0.0439(3) 0.32237(14) 0.0358(7) Uani 1 1 d .
O3 O 0.0571(5) 0.2155(3) 0.39742(14) 0.0291(6) Uani 1 1 d .
O4 O 0.5837(5) 0.3430(3) 0.27983(14) 0.0292(7) Uani 1 1 d .
N1 N 0.3201(6) 0.1845(3) 0.30060(15) 0.0249(7) Uani 1 1 d .
C1 C 0.2130(7) 0.3137(4) 0.41976(19) 0.0258(9) Uani 1 1 d .
C2 C 0.4215(7) 0.3408(4) 0.38897(19) 0.0245(8) Uani 1 1 d .
C3 C 0.5099(7) 0.2631(4) 0.33113(18) 0.0245(8) Uani 1 1 d .
H3 H 0.636382 0.204469 0.344607 0.029 Uiso 1 1 calc R
C4 C 0.3752(7) 0.3876(4) 0.2481(2) 0.0318(10) Uani 1 1 d .
H4A H 0.406687 0.408966 0.203102 0.038 Uiso 1 1 calc R
H4B H 0.314255 0.465465 0.269425 0.038 Uiso 1 1 calc R
C5 C 0.2010(7) 0.2731(4) 0.25269(19) 0.0261(9) Uani 1 1 d .
H5 H 0.052849 0.304450 0.270304 0.031 Uiso 1 1 calc R
C6 C 0.1622(9) 0.2011(4) 0.19049(19) 0.0330(9) Uani 1 1 d .
H6 H 0.290731 0.164790 0.169798 0.040 Uiso 1 1 calc R
C7 C -0.0411(9) 0.1860(5) 0.1633(2) 0.0407(11) Uani 1 1 d .
H7A H -0.172899 0.221140 0.182852 0.049 Uiso 1 1 calc R
H7B H -0.054012 0.139994 0.124501 0.049 Uiso 1 1 calc R
C8 C 0.5544(7) 0.4442(4) 0.41331(19) 0.0245(8) Uani 1 1 d .
H8 H 0.695676 0.463514 0.393641 0.029 Uiso 1 1 calc R
C9 C 0.4833(7) 0.5199(4) 0.4661(2) 0.0290(9) Uani 1 1 d .
C10 C 0.2762(7) 0.4858(4) 0.4963(2) 0.0298(9) Uani 1 1 d .
H10 H 0.228279 0.533062 0.532554 0.036 Uiso 1 1 calc R
C11 C 0.1397(7) 0.3837(4) 0.47393(19) 0.0287(9) Uani 1 1 d .
H11 H 0.001393 0.362157 0.494670 0.034 Uiso 1 1 calc R
C12 C 0.6264(8) 0.6360(4) 0.4885(2) 0.0366(11) Uani 1 1 d .
H12A H 0.788398 0.613865 0.486247 0.055 Uiso 1 1 calc GR
H12B H 0.586191 0.657292 0.532451 0.055 Uiso 1 1 calc GR
H12C H 0.595750 0.710554 0.461181 0.055 Uiso 1 1 calc GR

loop_
_atom_site_aniso_label
_atom_site_aniso_U_11
_atom_site_aniso_U_22
_atom_site_aniso_U_33
_atom_site_aniso_U_23
_atom_site_aniso_U_13
_atom_site_aniso_U_12
S1 0.0267(5) 0.0265(4) 0.0301(5) 0.0015(4) -0.0017(5) -0.0018(4)
O1 0.0343(16) 0.0321(15) 0.0371(17) 0.0090(13) -0.0037(15) 0.0015(14)
O2 0.0320(17) 0.0342(15) 0.0412(18) -0.0033(14) -0.0050(15) -0.0080(13)
O3 0.0232(14) 0.0346(15) 0.0297(15) -0.0022(12) 0.0036(13) -0.0036(12)
O4 0.0237(15) 0.0371(16) 0.0267(15) 0.0015(12) 0.0044(12) -0.0027(12)
N1 0.0223(17) 0.0281(16) 0.0243(16) -0.0013(14) -0.0033(15) 0.0025(15)
C1 0.022(2) 0.028(2) 0.027(2) 0.0014(16) -0.0063(17) -0.0005(16)
C2 0.022(2) 0.0269(19) 0.025(2) 0.0056(16) 0.0009(17) 0.0021(16)
C3 0.023(2) 0.0247(18) 0.026(2) -0.0004(15) -0.0004(17) 0.0025(15)
C4 0.031(2) 0.035(2) 0.029(2) 0.0020(18) -0.0038(19) 0.0017(19)
C5 0.026(2) 0.030(2) 0.023(2) -0.0010(16) 0.0011(17) 0.0049(17)
C6 0.036(2) 0.035(2) 0.028(2) -0.0037(18) 0.000(2) 0.004(2)
C7 0.042(3) 0.048(3) 0.032(2) -0.003(2) -0.006(2) 0.001(2)
C8 0.0209(19) 0.0265(19) 0.026(2) 0.0028(16) -0.0003(17) -0.0022(16)
C9 0.032(2) 0.0260(19) 0.029(2) 0.0010(17) -0.0053(18) 0.0013(17)
C10 0.036(2) 0.030(2) 0.024(2) -0.0029(16) 0.0019(18) 0.0072(17)
C11 0.026(2) 0.036(2) 0.024(2) 0.0004(17) 0.0054(18) 0.0041(18)
C12 0.041(3) 0.031(2) 0.038(3) -0.0061(18) -0.002(2) -0.0005(18)

loop_
_atom_type_symbol
_atom_type_description
_atom_type_scat_dispersion_real
_atom_type_scat_dispersion_imag
_atom_type_scat_source
C C 0.0033 0.0016 'International Tables Vol C Tables 4.2.6.8 and 6.1.1.4'
H H 0.0000 0.0000 'International Tables Vol C Tables 4.2.6.8 and 6.1.1.4'
N N 0.0061 0.0033 'International Tables Vol C Tables 4.2.6.8 and 6.1.1.4'
O O 0.0106 0.0060 'International Tables Vol C Tables 4.2.6.8 and 6.1.1.4'
S S 0.1246 0.1234 'International Tables Vol C Tables 4.2.6.8 and 6.1.1.4'

loop_
_geom_angle_atom_site_label_1
_geom_angle_atom_site_label_2
_geom_angle_atom_site_label_3
_geom_angle
O1 S1 O3 108.11(16)
O1 S1 N1 107.07(18)
O2 S1 O1 121.68(18)
O2 S1 O3 103.98(17)
O2 S1 N1 110.83(18)
O3 S1 N1 103.70(16)
C1 O3 S1 115.9(2)
C3 O4 C4 105.9(3)
C3 N1 S1 113.0(2)
C3 N1 C5 107.0(3)
C5 N1 S1 119.7(3)
C2 C1 O3 122.6(4)
C2 C1 C11 122.1(4)
C11 C1 O3 115.3(3)
C1 C2 C3 123.3(4)
C1 C2 C8 117.4(4)
C8 C2 C3 119.4(3)
O4 C3 N1 102.2(3)
O4 C3 C2 113.4(3)
O4 C3 H3 109.9
N1 C3 C2 111.3(3)
N1 C3 H3 109.9
C2 C3 H3 109.9
O4 C4 H4A 110.5
O4 C4 H4B 110.5
O4 C4 C5 106.2(3)
H4A C4 H4B 108.7
C5 C4 H4A 110.5
C5 C4 H4B 110.5
N1 C5 C4 101.2(3)
N1 C5 H5 110.3
C4 C5 H5 110.3
C6 C5 N1 110.0(3)
C6 C5 C4 114.4(3)
C6 C5 H5 110.3
C5 C6 H6 118.0
C7 C6 C5 124.1(4)
C7 C6 H6 118.0
C6 C7 H7A 120.0
C6 C7 H7B 120.0
H7A C7 H7B 120.0
C2 C8 H8 118.8
C2 C8 C9 122.4(4)
C9 C8 H8 118.8
C8 C9 C12 120.6(4)
C10 C9 C8 117.8(4)
C10 C9 C12 121.7(4)
C9 C10 H10 119.2
C11 C10 C9 121.7(4)
C11 C10 H10 119.2
C1 C11 H11 120.7
C10 C11 C1 118.7(4)
C10 C11 H11 120.7
C9 C12 H12A 109.5
C9 C12 H12B 109.5
C9 C12 H12C 109.5
H12A C12 H12B 109.5
H12A C12 H12C 109.5
H12B C12 H12C 109.5

loop_
_geom_bond_atom_site_label_1
_geom_bond_atom_site_label_2
_geom_bond_distance
S1 O1 1.424(3)
S1 O2 1.414(3)
S1 O3 1.601(3)
S1 N1 1.611(3)
O3 C1 1.417(5)
O4 C3 1.399(4)
O4 C4 1.440(5)
N1 C3 1.492(5)
N1 C5 1.501(5)
C1 C2 1.385(5)
C1 C11 1.390(5)
C2 C3 1.518(5)
C2 C8 1.391(5)
C3 H3 0.9800
C4 H4A 0.9700
C4 H4B 0.9700
C4 C5 1.536(6)
C5 H5 0.9800
C5 C6 1.494(5)
C6 H6 0.9300
C6 C7 1.307(6)
C7 H7A 0.9300
C7 H7B 0.9300
C8 H8 0.9300
C8 C9 1.394(5)
C9 C10 1.389(6)
C9 C12 1.509(5)
C10 H10 0.9300
C10 C11 1.378(6)
C11 H11 0.9300
C12 H12A 0.9600
C12 H12B 0.9600
C12 H12C 0.9600
